data_4125116
loop_
_publ_author_name
'Zhukhovitskiy, Aleksandr V.'
'Mavros, Michael G.'
'Queeney, K. T.'
'Wu, Tony'
'Voorhis, Troy Van'
'Johnson, Jeremiah A.'

_publ_section_title
;
 Reactions of Persistent Carbenes with Hydrogen-Terminated Silicon
 Surfaces.
;
_journal_issue 27
_journal_name_full 'Journal of the American Chemical Society'
_journal_page_first 8639
_journal_page_last 8652
_journal_paper_doi 10.1021/jacs.6b04962
_journal_volume 138
_journal_year 2016
_chemical_formula_sum 'C25 H38 Cl7 N'
_chemical_formula_weight 600.71
_space_group_crystal_system monoclinic
_space_group_IT_number 14
_space_group_name_Hall '-P 2yn'
_space_group_name_H-M_alt 'P 1 21/n 1'
_symmetry_space_group_name_Hall '-P 2yn'
_symmetry_space_group_name_H-M 'P 1 21/n 1'
_atom_sites_solution_hydrogens geom
_atom_sites_solution_primary direct
_atom_sites_solution_secondary difmap
_audit_creation_method SHELXL-2014/6
_cell_angle_alpha 90
_cell_angle_beta 97.081(2)
_cell_angle_gamma 90
_cell_formula_units_Z 8
_cell_length_a 9.8718(11)
_cell_length_b 16.9815(18)
_cell_length_c 36.212(4)
_cell_measurement_reflns_used 9720
_cell_measurement_temperature 100(2)
_cell_measurement_theta_max 30.29
_cell_measurement_theta_min 2.27
_cell_volume 6024.2(11)
_computing_cell_refinement 'SAINT 7.46A (Bruker-AXS, 2015)'
_computing_data_collection 'APEX2 v2011.4.0 (Bruker-AXS, 2015)'
_computing_data_reduction 'SAINT 7.46A (Bruker-AXS, 2015)'
_computing_molecular_graphics 'Bruker SHELXTL'
_computing_publication_material 'Bruker SHELXTL'
_computing_structure_refinement 'SHELXL-2014/6 (Sheldrick, 2014)'
_computing_structure_solution 'SHELXS-2015 (Sheldrick, 2015)'
_diffrn_ambient_temperature 100(2)
_diffrn_detector_area_resol_mean 8.3
_diffrn_measured_fraction_theta_full 1.000
_diffrn_measured_fraction_theta_max 1.000
_diffrn_measurement_device_type 'Bruker Smart APEX2 CCD'
_diffrn_measurement_method '\f and \w scans'
_diffrn_radiation_type MoK\a
_diffrn_radiation_wavelength 0.71073
_diffrn_reflns_av_R_equivalents 0.0505
_diffrn_reflns_av_unetI/netI 0.0293
_diffrn_reflns_Laue_measured_fraction_full 1.000
_diffrn_reflns_Laue_measured_fraction_max 1.000
_diffrn_reflns_limit_h_max 14
_diffrn_reflns_limit_h_min -14
_diffrn_reflns_limit_k_max 24
_diffrn_reflns_limit_k_min -21
_diffrn_reflns_limit_l_max 51
_diffrn_reflns_limit_l_min -51
_diffrn_reflns_number 192626
_diffrn_reflns_point_group_measured_fraction_full 1.000
_diffrn_reflns_point_group_measured_fraction_max 1.000
_diffrn_reflns_theta_full 25.242
_diffrn_reflns_theta_max 30.507
_diffrn_reflns_theta_min 1.326
_diffrn_source 'I\mS micro-focus sealed tube, multilayer optics'
_exptl_absorpt_coefficient_mu 0.674
_exptl_absorpt_correction_T_max 0.7462
_exptl_absorpt_correction_T_min 0.6963
_exptl_absorpt_correction_type multi-scan
_exptl_absorpt_process_details 'SADABS (Sheldrick, 2009)'
_exptl_crystal_colour colourless
_exptl_crystal_density_diffrn 1.325
_exptl_crystal_density_method 'not measured'
_exptl_crystal_description plate
_exptl_crystal_F_000 2512
_exptl_crystal_size_max 0.190
_exptl_crystal_size_mid 0.180
_exptl_crystal_size_min 0.030
_refine_diff_density_max 0.660
_refine_diff_density_min -0.475
_refine_diff_density_rms 0.059
_refine_ls_extinction_method none
_refine_ls_goodness_of_fit_ref 1.028
_refine_ls_hydrogen_treatment constr
_refine_ls_matrix_type full
_refine_ls_number_parameters 644
_refine_ls_number_reflns 18367
_refine_ls_number_restraints 378
_refine_ls_restrained_S_all 1.025
_refine_ls_R_factor_all 0.0585
_refine_ls_R_factor_gt 0.0388
_refine_ls_shift/su_max 0.003
_refine_ls_shift/su_mean 0.000
_refine_ls_structure_factor_coef Fsqd
_refine_ls_weighting_details 'w=1/[\s^2^(Fo^2^)+(0.0397P)^2^+3.0465P] where P=(Fo^2^+2Fc^2^)/3'
_refine_ls_weighting_scheme calc
_refine_ls_wR_factor_gt 0.0903
_refine_ls_wR_factor_ref 0.1010
_reflns_Friedel_coverage 0.000
_reflns_number_gt 13940
_reflns_number_total 18367
_reflns_threshold_expression 'I > 2\s(I)'
_cod_data_source_file ja6b04962_si_004.cif
_cod_data_source_block X16073
_cod_depositor_comments 'Adding full bibliography for 4125116--4125119.cif.'
_cod_original_cell_volume 6024.3(12)
_cod_database_code 4125116
_shelx_space_group_comment
; 
The symmetry employed for this shelxl refinement is uniquely defined 
by the following loop, which should always be used as a source of 
symmetry information in preference to the above space-group names. 
They are only intended as comments. 
;
_shelx_estimated_absorpt_t_min 0.883
_shelx_estimated_absorpt_t_max 0.980
_shelxl_version_number 2014/6

loop_
_space_group_symop_operation_xyz
'x, y, z'
'-x+1/2, y+1/2, -z+1/2'
'-x, -y, -z'
'x-1/2, -y-1/2, z-1/2'

loop_
_atom_site_label
_atom_site_type_symbol
_atom_site_fract_x
_atom_site_fract_y
_atom_site_fract_z
_atom_site_U_iso_or_equiv
_atom_site_adp_type
_atom_site_occupancy
_atom_site_site_symmetry_order
_atom_site_calc_flag
_atom_site_refinement_flags_posn
_atom_site_refinement_flags_adp
_atom_site_refinement_flags_occupancy
_atom_site_disorder_assembly
_atom_site_disorder_group
Cl1 Cl 1.00955(3) 0.53402(2) 0.39099(2) 0.02380(7) Uani 1 1 d . . . . .
N1 N 0.76517(11) 0.33862(7) 0.40432(3) 0.0181(2) Uani 1 1 d . . . . .
C1 C 0.81559(14) 0.36648(8) 0.37619(4) 0.0193(3) Uani 1 1 d . . . . .
H1 H 0.8746 0.4109 0.3777 0.023 Uiso 1 1 calc R U . . .
C2 C 0.77397(14) 0.32348(8) 0.34093(4) 0.0189(3) Uani 1 1 d . . . . .
C3 C 0.66487(14) 0.26592(9) 0.35239(4) 0.0218(3) Uani 1 1 d . . . . .
H3A H 0.5723 0.2841 0.3424 0.026 Uiso 1 1 calc R U . . .
H3B H 0.6791 0.2126 0.3425 0.026 Uiso 1 1 calc R U . . .
C4 C 0.67986(14) 0.26411(8) 0.39528(4) 0.0210(3) Uani 1 1 d . . . . .
C5 C 0.75839(16) 0.19254(9) 0.41162(4) 0.0264(3) Uani 1 1 d . . . . .
H5A H 0.8447 0.1882 0.4010 0.040 Uiso 1 1 calc R U . . .
H5B H 0.7038 0.1450 0.4057 0.040 Uiso 1 1 calc R U . . .
H5C H 0.7773 0.1984 0.4387 0.040 Uiso 1 1 calc R U . . .
C6 C 0.54438(15) 0.26912(10) 0.41097(4) 0.0285(3) Uani 1 1 d . . . . .
H6A H 0.4922 0.2207 0.4050 0.043 Uiso 1 1 calc R U . . .
H6B H 0.4925 0.3144 0.4000 0.043 Uiso 1 1 calc R U . . .
H6C H 0.5611 0.2755 0.4380 0.043 Uiso 1 1 calc R U . . .
C7 C 0.90064(14) 0.28249(9) 0.32847(4) 0.0222(3) Uani 1 1 d . . . . .
H7A H 0.9752 0.3214 0.3282 0.027 Uiso 1 1 calc R U . . .
H7B H 0.9325 0.2408 0.3466 0.027 Uiso 1 1 calc R U . . .
C8 C 0.86905(17) 0.24601(9) 0.28976(4) 0.0271(3) Uani 1 1 d . . . . .
H8A H 0.9535 0.2231 0.2821 0.032 Uiso 1 1 calc R U . . .
H8B H 0.8019 0.2030 0.2906 0.032 Uiso 1 1 calc R U . . .
C9 C 0.81214(16) 0.30697(10) 0.26126(4) 0.0275(3) Uani 1 1 d . . . . .
H9A H 0.7896 0.2814 0.2367 0.033 Uiso 1 1 calc R U . . .
H9B H 0.8821 0.3478 0.2588 0.033 Uiso 1 1 calc R U . . .
C10 C 0.68461(15) 0.34532(10) 0.27288(4) 0.0269(3) Uani 1 1 d . . . . .
H10A H 0.6125 0.3051 0.2737 0.032 Uiso 1 1 calc R U . . .
H10B H 0.6503 0.3857 0.2544 0.032 Uiso 1 1 calc R U . . .
C11 C 0.71624(15) 0.38357(9) 0.31115(4) 0.0232(3) Uani 1 1 d . . . . .
H11A H 0.6318 0.4071 0.3185 0.028 Uiso 1 1 calc R U . . .
H11B H 0.7834 0.4265 0.3098 0.028 Uiso 1 1 calc R U . . .
C12 C 0.78784(14) 0.37510(8) 0.44102(4) 0.0199(3) Uani 1 1 d . . . . .
C13 C 0.90217(15) 0.35268(9) 0.46549(4) 0.0218(3) Uani 1 1 d . . . . .
C14 C 0.91763(16) 0.38802(9) 0.50050(4) 0.0271(3) Uani 1 1 d . . . . .
H14 H 0.9927 0.3734 0.5181 0.033 Uiso 1 1 calc R U . . .
C15 C 0.82649(17) 0.44377(9) 0.51012(4) 0.0289(3) Uani 1 1 d . . . . .
H15 H 0.8375 0.4658 0.5344 0.035 Uiso 1 1 calc R U . . .
C16 C 0.71899(17) 0.46760(9) 0.48433(4) 0.0265(3) Uani 1 1 d . . . . .
H16 H 0.6590 0.5075 0.4909 0.032 Uiso 1 1 calc R U . . .
C17 C 0.69701(14) 0.43412(9) 0.44890(4) 0.0217(3) Uani 1 1 d . . . . .
C18 C 1.01268(15) 0.29899(9) 0.45436(4) 0.0243(3) Uani 1 1 d . . . . .
H18 H 0.9775 0.2744 0.4300 0.029 Uiso 1 1 calc R U . . .
C19 C 1.13911(16) 0.34753(10) 0.44857(5) 0.0302(3) Uani 1 1 d . . . . .
H19A H 1.1136 0.3889 0.4301 0.045 Uiso 1 1 calc R U . . .
H19B H 1.2079 0.3131 0.4397 0.045 Uiso 1 1 calc R U . . .
H19C H 1.1768 0.3717 0.4722 0.045 Uiso 1 1 calc R U . . .
C20 C 1.04806(17) 0.23251(10) 0.48245(5) 0.0315(3) Uani 1 1 d . . . . .
H20A H 1.0839 0.2550 0.5066 0.047 Uiso 1 1 calc R U . . .
H20B H 1.1171 0.1982 0.4736 0.047 Uiso 1 1 calc R U . . .
H20C H 0.9658 0.2018 0.4851 0.047 Uiso 1 1 calc R U . . .
C21 C 0.58788(15) 0.46835(9) 0.42001(4) 0.0244(3) Uani 1 1 d . . . . .
H21 H 0.5764 0.4320 0.3981 0.029 Uiso 1 1 calc R U . . .
C22 C 0.63635(17) 0.54804(10) 0.40690(5) 0.0321(3) Uani 1 1 d . . . . .
H22A H 0.6459 0.5851 0.4278 0.048 Uiso 1 1 calc R U . . .
H22B H 0.5694 0.5685 0.3870 0.048 Uiso 1 1 calc R U . . .
H22C H 0.7247 0.5415 0.3976 0.048 Uiso 1 1 calc R U . . .
C23 C 0.44921(16) 0.47676(11) 0.43449(5) 0.0342(4) Uani 1 1 d . . . . .
H23A H 0.4224 0.4260 0.4442 0.051 Uiso 1 1 calc R U . . .
H23B H 0.3806 0.4934 0.4141 0.051 Uiso 1 1 calc R U . . .
H23C H 0.4559 0.5162 0.4544 0.051 Uiso 1 1 calc R U . . .
C1S C 1.30485(16) 0.12234(9) 0.31056(4) 0.0264(3) Uani 1 1 d D . . . .
H1S H 1.3531 0.0798 0.3261 0.032 Uiso 1 1 calc R U . . .
Cl3 Cl 1.17494(4) 0.07976(2) 0.27925(2) 0.03599(9) Uani 1 1 d D . . . .
Cl4 Cl 1.42247(5) 0.17019(3) 0.28575(2) 0.04349(11) Uani 1 1 d D . . . .
Cl5 Cl 1.23378(5) 0.18906(3) 0.33991(2) 0.04145(11) Uani 1 1 d D . . . .
C2S C 1.21609(16) 0.48166(9) 0.32972(4) 0.0283(3) Uani 1 1 d D . . . .
H2S H 1.1702 0.4996 0.3514 0.034 Uiso 1 1 calc R U . . .
Cl6 Cl 1.09674(5) 0.48338(3) 0.28946(2) 0.04097(11) Uani 1 1 d D . . . .
Cl7 Cl 1.27641(5) 0.38534(3) 0.33825(2) 0.04627(12) Uani 1 1 d D . . . .
Cl8 Cl 1.35284(5) 0.54502(3) 0.32473(2) 0.05013(13) Uani 1 1 d D . . . .
Cl2 Cl 0.51255(4) 1.03593(2) 0.38146(2) 0.02489(7) Uani 1 1 d . . . . .
N2 N 0.28713(12) 0.83887(7) 0.40836(3) 0.0190(2) Uani 1 1 d . . . . .
C31 C 0.33497(13) 0.86713(8) 0.37997(4) 0.0189(2) Uani 1 1 d . . . . .
H31 H 0.3956 0.9108 0.3814 0.023 Uiso 1 1 calc R U . . .
C32 C 0.28801(14) 0.82615(8) 0.34463(4) 0.0193(3) Uani 1 1 d . . . . .
C33 C 0.17726(15) 0.77024(9) 0.35629(4) 0.0226(3) Uani 1 1 d . . . . .
H33A H 0.0852 0.7904 0.3471 0.027 Uiso 1 1 calc R U . . .
H33B H 0.1874 0.7171 0.3457 0.027 Uiso 1 1 calc R U . . .
C34 C 0.19607(15) 0.76653(9) 0.39914(4) 0.0225(3) Uani 1 1 d . . . . .
C35 C 0.27018(17) 0.69265(9) 0.41429(4) 0.0294(3) Uani 1 1 d . . . . .
H35A H 0.3540 0.6860 0.4026 0.044 Uiso 1 1 calc R U . . .
H35B H 0.2110 0.6468 0.4087 0.044 Uiso 1 1 calc R U . . .
H35C H 0.2934 0.6975 0.4413 0.044 Uiso 1 1 calc R U . . .
C36 C 0.06323(16) 0.77475(11) 0.41595(4) 0.0324(4) Uani 1 1 d . . . . .
H36A H 0.0075 0.7275 0.4104 0.049 Uiso 1 1 calc R U . . .
H36B H 0.0134 0.8210 0.4053 0.049 Uiso 1 1 calc R U . . .
H36C H 0.0832 0.7810 0.4430 0.049 Uiso 1 1 calc R U . . .
C37 C 0.41158(15) 0.78312(9) 0.33137(4) 0.0233(3) Uani 1 1 d . . . . .
H37A H 0.4881 0.8207 0.3311 0.028 Uiso 1 1 calc R U . . .
H37B H 0.4419 0.7404 0.3491 0.028 Uiso 1 1 calc R U . . .
C38 C 0.37557(17) 0.74825(10) 0.29254(4) 0.0288(3) Uani 1 1 d . . . . .
H38A H 0.4577 0.7235 0.2844 0.035 Uiso 1 1 calc R U . . .
H38B H 0.3054 0.7068 0.2934 0.035 Uiso 1 1 calc R U . . .
C39 C 0.32216(18) 0.81102(10) 0.26471(4) 0.0304(3) Uani 1 1 d . . . . .
H39A H 0.2971 0.7866 0.2400 0.036 Uiso 1 1 calc R U . . .
H39B H 0.3946 0.8504 0.2624 0.036 Uiso 1 1 calc R U . . .
C40 C 0.19774(16) 0.85180(10) 0.27702(4) 0.0275(3) Uani 1 1 d . . . . .
H40A H 0.1657 0.8935 0.2589 0.033 Uiso 1 1 calc R U . . .
H40B H 0.1230 0.8131 0.2776 0.033 Uiso 1 1 calc R U . . .
C41 C 0.23297(15) 0.88799(9) 0.31542(4) 0.0236(3) Uani 1 1 d . . . . .
H41A H 0.1504 0.9129 0.3232 0.028 Uiso 1 1 calc R U . . .
H41B H 0.3025 0.9296 0.3142 0.028 Uiso 1 1 calc R U . . .
C42 C 0.31732(14) 0.87249(9) 0.44545(4) 0.0212(3) Uani 1 1 d . . . . .
C43 C 0.43319(15) 0.84621(9) 0.46833(4) 0.0240(3) Uani 1 1 d . . . . .
C44 C 0.45598(17) 0.87786(10) 0.50411(4) 0.0304(3) Uani 1 1 d . . . . .
H44 H 0.5326 0.8606 0.5206 0.036 Uiso 1 1 calc R U . . .
C45 C 0.36965(18) 0.93358(10) 0.51608(4) 0.0330(4) Uani 1 1 d . . . . .
H45 H 0.3850 0.9530 0.5409 0.040 Uiso 1 1 calc R U . . .
C46 C 0.26084(17) 0.96104(10) 0.49191(4) 0.0310(3) Uani 1 1 d . . . . .
H46 H 0.2039 1.0008 0.5001 0.037 Uiso 1 1 calc R U . . .
C47 C 0.23207(15) 0.93205(9) 0.45573(4) 0.0250(3) Uani 1 1 d . . . . .
C48 C 0.53923(16) 0.79269(9) 0.45460(4) 0.0282(3) Uani 1 1 d . . . . .
H48 H 0.4984 0.7693 0.4304 0.034 Uiso 1 1 calc R U . . .
C49 C 0.66391(17) 0.84142(11) 0.44717(5) 0.0341(4) Uani 1 1 d . . . . .
H49A H 0.6351 0.8832 0.4293 0.051 Uiso 1 1 calc R U . . .
H49B H 0.7302 0.8072 0.4370 0.051 Uiso 1 1 calc R U . . .
H49C H 0.7061 0.8649 0.4705 0.051 Uiso 1 1 calc R U . . .
C50 C 0.58004(19) 0.72477(10) 0.48162(5) 0.0389(4) Uani 1 1 d . . . . .
H50A H 0.6201 0.7461 0.5056 0.058 Uiso 1 1 calc R U . . .
H50B H 0.6471 0.6912 0.4714 0.058 Uiso 1 1 calc R U . . .
H50C H 0.4990 0.6936 0.4851 0.058 Uiso 1 1 calc R U . . .
C51 C 0.12241(16) 0.97140(10) 0.42885(4) 0.0289(3) Uani 1 1 d . . . . .
H51 H 0.1085 0.9392 0.4056 0.035 Uiso 1 1 calc R U . . .
C52 C -0.01472(18) 0.97791(12) 0.44431(5) 0.0389(4) Uani 1 1 d . . . . .
H52A H -0.0416 0.9260 0.4527 0.058 Uiso 1 1 calc R U . . .
H52B H -0.0843 0.9973 0.4248 0.058 Uiso 1 1 calc R U . . .
H52C H -0.0060 1.0146 0.4653 0.058 Uiso 1 1 calc R U . . .
C53 C 0.1732(2) 1.05324(11) 0.41893(6) 0.0405(4) Uani 1 1 d . . . . .
H53A H 0.1913 1.0850 0.4416 0.061 Uiso 1 1 calc R U . . .
H53B H 0.1034 1.0792 0.4015 0.061 Uiso 1 1 calc R U . . .
H53C H 0.2574 1.0478 0.4074 0.061 Uiso 1 1 calc R U . . .
C3S C 0.81045(16) 0.63254(9) 0.32341(5) 0.0302(3) Uani 1 1 d D U . . .
H3S H 0.8584 0.5908 0.3395 0.036 Uiso 1 1 calc R U . . .
Cl9 Cl 0.92352(4) 0.66994(3) 0.29385(2) 0.03740(10) Uani 1 1 d D U . . .
Cl10 Cl 0.75813(5) 0.70758(3) 0.35208(2) 0.03966(10) Uani 1 1 d D U . . .
Cl11 Cl 0.66731(4) 0.59050(3) 0.29700(2) 0.04344(11) Uani 1 1 d D U . . .
C4S C 0.7602(7) 0.9971(3) 0.3281(2) 0.0277(11) Uani 0.676(17) 1 d D U P A 1
H4S H 0.6928 1.0136 0.3451 0.033 Uiso 0.676(17) 1 calc R U P A 1
Cl12 Cl 0.7884(4) 0.8948(2) 0.33445(10) 0.0376(4) Uani 0.676(17) 1 d D U P A 1
Cl13 Cl 0.9097(3) 1.05255(14) 0.33991(14) 0.0451(5) Uani 0.676(17) 1 d D U P A 1
Cl14 Cl 0.6887(8) 1.0171(2) 0.28286(8) 0.0706(9) Uani 0.676(17) 1 d D U P A 1
C4T C 0.7419(15) 0.9929(8) 0.3292(5) 0.034(3) Uani 0.324(17) 1 d D U P A 2
H4T H 0.6893 1.0121 0.3493 0.041 Uiso 0.324(17) 1 calc R U P A 2
Cl15 Cl 0.8049(11) 0.8973(5) 0.3386(3) 0.0549(19) Uani 0.324(17) 1 d D U P A 2
Cl16 Cl 0.8908(7) 1.0490(4) 0.3274(4) 0.0550(12) Uani 0.324(17) 1 d D U P A 2
Cl17 Cl 0.6434(9) 0.9977(7) 0.28548(16) 0.0622(16) Uani 0.324(17) 1 d D U P A 2

loop_
_atom_site_aniso_label
_atom_site_aniso_U_11
_atom_site_aniso_U_22
_atom_site_aniso_U_33
_atom_site_aniso_U_23
_atom_site_aniso_U_13
_atom_site_aniso_U_12
Cl1 0.02320(15) 0.02056(17) 0.02671(16) 0.00001(12) -0.00065(12) -0.00407(12)
N1 0.0186(5) 0.0159(6) 0.0199(5) -0.0018(4) 0.0023(4) -0.0026(4)
C1 0.0197(6) 0.0165(7) 0.0218(6) -0.0017(5) 0.0034(5) -0.0012(5)
C2 0.0200(6) 0.0178(7) 0.0188(6) -0.0016(5) 0.0022(5) -0.0028(5)
C3 0.0233(6) 0.0222(7) 0.0195(6) -0.0017(5) 0.0012(5) -0.0065(5)
C4 0.0227(6) 0.0188(7) 0.0213(6) -0.0015(5) 0.0022(5) -0.0069(5)
C5 0.0309(7) 0.0194(7) 0.0275(7) 0.0023(5) -0.0019(6) -0.0078(6)
C6 0.0260(7) 0.0321(9) 0.0285(7) -0.0030(6) 0.0079(6) -0.0110(6)
C7 0.0231(6) 0.0217(7) 0.0217(6) -0.0012(5) 0.0030(5) 0.0017(5)
C8 0.0339(8) 0.0243(8) 0.0237(7) -0.0030(6) 0.0064(6) 0.0021(6)
C9 0.0327(8) 0.0296(8) 0.0206(6) -0.0004(6) 0.0045(6) -0.0048(6)
C10 0.0264(7) 0.0311(8) 0.0223(7) 0.0048(6) -0.0004(5) -0.0028(6)
C11 0.0250(7) 0.0207(7) 0.0238(6) 0.0027(5) 0.0025(5) 0.0013(5)
C12 0.0243(6) 0.0180(7) 0.0176(6) -0.0024(5) 0.0039(5) -0.0054(5)
C13 0.0253(7) 0.0187(7) 0.0210(6) 0.0007(5) 0.0010(5) -0.0050(5)
C14 0.0338(8) 0.0250(8) 0.0210(6) 0.0009(5) -0.0028(6) -0.0056(6)
C15 0.0419(9) 0.0259(8) 0.0193(6) -0.0037(5) 0.0046(6) -0.0072(7)
C16 0.0353(8) 0.0240(8) 0.0215(6) -0.0038(5) 0.0083(6) -0.0017(6)
C17 0.0242(6) 0.0211(7) 0.0203(6) -0.0007(5) 0.0053(5) -0.0027(5)
C18 0.0239(7) 0.0225(7) 0.0253(7) 0.0004(5) -0.0011(5) -0.0021(5)
C19 0.0245(7) 0.0306(9) 0.0345(8) 0.0047(6) 0.0002(6) -0.0014(6)
C20 0.0335(8) 0.0256(8) 0.0339(8) 0.0047(6) -0.0020(6) -0.0001(6)
C21 0.0244(7) 0.0264(8) 0.0231(6) -0.0020(5) 0.0057(5) 0.0016(6)
C22 0.0323(8) 0.0303(9) 0.0339(8) 0.0060(6) 0.0054(6) 0.0021(7)
C23 0.0266(8) 0.0419(10) 0.0360(8) -0.0031(7) 0.0108(6) 0.0014(7)
C1S 0.0290(7) 0.0226(8) 0.0275(7) 0.0017(6) 0.0027(6) 0.0020(6)
Cl3 0.0357(2) 0.0271(2) 0.0429(2) 0.00192(16) -0.00429(17) -0.00535(16)
Cl4 0.0326(2) 0.0599(3) 0.0379(2) 0.0057(2) 0.00425(17) -0.0142(2)
Cl5 0.0535(3) 0.0355(2) 0.0360(2) -0.00271(17) 0.00785(18) 0.0152(2)
C2S 0.0300(7) 0.0232(8) 0.0314(8) -0.0001(6) 0.0030(6) -0.0019(6)
Cl6 0.0393(2) 0.0408(3) 0.0398(2) -0.00601(18) -0.00730(18) 0.00355(18)
Cl7 0.0491(3) 0.0283(2) 0.0594(3) 0.0051(2) -0.0015(2) 0.00739(19)
Cl8 0.0535(3) 0.0510(3) 0.0445(2) 0.0071(2) 0.0003(2) -0.0285(2)
Cl2 0.02425(16) 0.02187(18) 0.02798(16) -0.00072(13) 0.00094(12) -0.00573(13)
N2 0.0191(5) 0.0182(6) 0.0192(5) -0.0010(4) 0.0005(4) -0.0033(4)
C31 0.0178(6) 0.0165(7) 0.0222(6) -0.0004(5) 0.0021(5) -0.0007(5)
C32 0.0200(6) 0.0184(7) 0.0195(6) -0.0012(5) 0.0019(5) -0.0011(5)
C33 0.0236(6) 0.0232(7) 0.0203(6) -0.0017(5) 0.0005(5) -0.0063(5)
C34 0.0244(7) 0.0219(7) 0.0210(6) -0.0003(5) 0.0015(5) -0.0092(5)
C35 0.0348(8) 0.0206(8) 0.0307(7) 0.0051(6) -0.0043(6) -0.0096(6)
C36 0.0287(8) 0.0416(10) 0.0280(7) -0.0042(7) 0.0077(6) -0.0141(7)
C37 0.0236(7) 0.0220(7) 0.0243(6) 0.0010(5) 0.0027(5) 0.0034(5)
C38 0.0359(8) 0.0254(8) 0.0260(7) -0.0020(6) 0.0077(6) 0.0037(6)
C39 0.0396(9) 0.0311(9) 0.0212(7) 0.0004(6) 0.0070(6) -0.0002(7)
C40 0.0321(8) 0.0275(8) 0.0216(7) 0.0028(6) -0.0024(6) -0.0009(6)
C41 0.0272(7) 0.0206(7) 0.0226(6) 0.0018(5) 0.0015(5) 0.0024(5)
C42 0.0259(7) 0.0203(7) 0.0175(6) -0.0010(5) 0.0028(5) -0.0068(5)
C43 0.0279(7) 0.0204(7) 0.0227(6) 0.0006(5) -0.0009(5) -0.0077(6)
C44 0.0366(8) 0.0309(9) 0.0221(7) 0.0009(6) -0.0028(6) -0.0126(7)
C45 0.0452(9) 0.0342(9) 0.0203(7) -0.0055(6) 0.0063(6) -0.0175(7)
C46 0.0379(9) 0.0293(9) 0.0282(7) -0.0082(6) 0.0139(6) -0.0101(7)
C47 0.0271(7) 0.0244(8) 0.0248(7) -0.0024(5) 0.0081(5) -0.0056(6)
C48 0.0279(7) 0.0244(8) 0.0299(7) -0.0006(6) -0.0059(6) -0.0023(6)
C49 0.0287(8) 0.0340(9) 0.0383(9) -0.0001(7) -0.0012(7) -0.0026(7)
C50 0.0419(10) 0.0279(9) 0.0425(9) 0.0044(7) -0.0122(8) -0.0010(7)
C51 0.0271(7) 0.0296(9) 0.0315(8) 0.0006(6) 0.0093(6) 0.0021(6)
C52 0.0311(8) 0.0450(11) 0.0431(10) -0.0012(8) 0.0152(7) 0.0040(7)
C53 0.0405(10) 0.0324(10) 0.0514(11) 0.0082(8) 0.0168(8) 0.0063(8)
C3S 0.0262(7) 0.0213(8) 0.0419(9) 0.0064(6) 0.0001(6) 0.0010(6)
Cl9 0.02978(19) 0.0421(2) 0.0396(2) 0.00646(18) 0.00136(16) -0.00595(17)
Cl10 0.0394(2) 0.0290(2) 0.0507(3) 0.00115(18) 0.00593(18) 0.00559(17)
Cl11 0.0307(2) 0.0264(2) 0.0704(3) 0.0016(2) -0.0053(2) -0.00547(16)
C4S 0.032(2) 0.020(2) 0.032(2) 0.0002(15) 0.0067(15) 0.0054(14)
Cl12 0.0482(9) 0.0247(7) 0.0392(7) 0.0016(4) 0.0030(8) 0.0028(5)
Cl13 0.0378(6) 0.0358(5) 0.0622(12) 0.0010(7) 0.0077(7) -0.0061(4)
Cl14 0.122(2) 0.0393(9) 0.0408(6) -0.0018(6) -0.0282(10) 0.0208(11)
C4T 0.032(4) 0.034(5) 0.035(5) 0.005(3) 0.003(3) -0.006(3)
Cl15 0.058(2) 0.0230(16) 0.079(4) 0.0060(16) -0.0107(18) 0.0072(13)
Cl16 0.0482(16) 0.0440(14) 0.073(3) 0.0159(18) 0.0109(19) -0.0148(12)
Cl17 0.087(3) 0.051(3) 0.0425(12) -0.0136(15) -0.0176(16) 0.027(2)

loop_
_atom_type_symbol
_atom_type_description
_atom_type_scat_dispersion_real
_atom_type_scat_dispersion_imag
_atom_type_scat_source
C C 0.0033 0.0016 'International Tables Vol C Tables 4.2.6.8 and 6.1.1.4'
H H 0.0000 0.0000 'International Tables Vol C Tables 4.2.6.8 and 6.1.1.4'
N N 0.0061 0.0033 'International Tables Vol C Tables 4.2.6.8 and 6.1.1.4'
Cl Cl 0.1484 0.1585 'International Tables Vol C Tables 4.2.6.8 and 6.1.1.4'

loop_
_geom_angle_atom_site_label_1
_geom_angle_atom_site_label_2
_geom_angle_atom_site_label_3
_geom_angle
C1 N1 C12 122.55(12)
C1 N1 C4 113.14(11)
C12 N1 C4 124.32(11)
N1 C1 C2 114.20(12)
N1 C1 H1 122.9
C2 C1 H1 122.9
C1 C2 C11 108.39(12)
C1 C2 C7 108.94(11)
C11 C2 C7 109.65(11)
C1 C2 C3 101.99(11)
C11 C2 C3 113.33(11)
C7 C2 C3 114.09(12)
C4 C3 C2 107.40(11)
C4 C3 H3A 110.2
C2 C3 H3A 110.2
C4 C3 H3B 110.2
C2 C3 H3B 110.2
H3A C3 H3B 108.5
C6 C4 C5 109.22(12)
C6 C4 N1 111.09(12)
C5 C4 N1 109.65(11)
C6 C4 C3 113.33(12)
C5 C4 C3 112.87(12)
N1 C4 C3 100.40(10)
C4 C5 H5A 109.5
C4 C5 H5B 109.5
H5A C5 H5B 109.5
C4 C5 H5C 109.5
H5A C5 H5C 109.5
H5B C5 H5C 109.5
C4 C6 H6A 109.5
C4 C6 H6B 109.5
H6A C6 H6B 109.5
C4 C6 H6C 109.5
H6A C6 H6C 109.5
H6B C6 H6C 109.5
C8 C7 C2 111.66(12)
C8 C7 H7A 109.3
C2 C7 H7A 109.3
C8 C7 H7B 109.3
C2 C7 H7B 109.3
H7A C7 H7B 107.9
C9 C8 C7 111.29(13)
C9 C8 H8A 109.4
C7 C8 H8A 109.4
C9 C8 H8B 109.4
C7 C8 H8B 109.4
H8A C8 H8B 108.0
C8 C9 C10 110.67(12)
C8 C9 H9A 109.5
C10 C9 H9A 109.5
C8 C9 H9B 109.5
C10 C9 H9B 109.5
H9A C9 H9B 108.1
C9 C10 C11 110.44(12)
C9 C10 H10A 109.6
C11 C10 H10A 109.6
C9 C10 H10B 109.6
C11 C10 H10B 109.6
H10A C10 H10B 108.1
C10 C11 C2 111.70(12)
C10 C11 H11A 109.3
C2 C11 H11A 109.3
C10 C11 H11B 109.3
C2 C11 H11B 109.3
H11A C11 H11B 107.9
C17 C12 C13 123.63(13)
C17 C12 N1 117.41(12)
C13 C12 N1 118.86(12)
C14 C13 C12 116.63(14)
C14 C13 C18 119.98(13)
C12 C13 C18 123.15(12)
C15 C14 C13 121.56(14)
C15 C14 H14 119.2
C13 C14 H14 119.2
C14 C15 C16 119.95(14)
C14 C15 H15 120.0
C16 C15 H15 120.0
C15 C16 C17 121.36(15)
C15 C16 H16 119.3
C17 C16 H16 119.3
C16 C17 C12 116.67(13)
C16 C17 C21 119.54(13)
C12 C17 C21 123.47(12)
C13 C18 C20 112.34(13)
C13 C18 C19 109.79(13)
C20 C18 C19 111.40(12)
C13 C18 H18 107.7
C20 C18 H18 107.7
C19 C18 H18 107.7
C18 C19 H19A 109.5
C18 C19 H19B 109.5
H19A C19 H19B 109.5
C18 C19 H19C 109.5
H19A C19 H19C 109.5
H19B C19 H19C 109.5
C18 C20 H20A 109.5
C18 C20 H20B 109.5
H20A C20 H20B 109.5
C18 C20 H20C 109.5
H20A C20 H20C 109.5
H20B C20 H20C 109.5
C17 C21 C22 109.22(12)
C17 C21 C23 112.79(13)
C22 C21 C23 110.52(13)
C17 C21 H21 108.1
C22 C21 H21 108.1
C23 C21 H21 108.1
C21 C22 H22A 109.5
C21 C22 H22B 109.5
H22A C22 H22B 109.5
C21 C22 H22C 109.5
H22A C22 H22C 109.5
H22B C22 H22C 109.5
C21 C23 H23A 109.5
C21 C23 H23B 109.5
H23A C23 H23B 109.5
C21 C23 H23C 109.5
H23A C23 H23C 109.5
H23B C23 H23C 109.5
Cl4 C1S Cl5 110.49(9)
Cl4 C1S Cl3 109.65(8)
Cl5 C1S Cl3 109.94(9)
Cl4 C1S H1S 108.9
Cl5 C1S H1S 108.9
Cl3 C1S H1S 108.9
Cl8 C2S Cl7 109.96(9)
Cl8 C2S Cl6 110.50(9)
Cl7 C2S Cl6 109.85(9)
Cl8 C2S H2S 108.8
Cl7 C2S H2S 108.8
Cl6 C2S H2S 108.8
C31 N2 C42 122.78(12)
C31 N2 C34 112.98(11)
C42 N2 C34 124.23(11)
N2 C31 C32 114.33(12)
N2 C31 H31 122.8
C32 C31 H31 122.8
C31 C32 C41 108.62(12)
C31 C32 C33 102.09(11)
C41 C32 C33 113.87(11)
C31 C32 C37 108.37(11)
C41 C32 C37 109.48(11)
C33 C32 C37 113.94(12)
C34 C33 C32 107.38(11)
C34 C33 H33A 110.2
C32 C33 H33A 110.2
C34 C33 H33B 110.2
C32 C33 H33B 110.2
H33A C33 H33B 108.5
C36 C34 C35 109.39(13)
C36 C34 N2 110.54(12)
C35 C34 N2 109.83(11)
C36 C34 C33 113.39(12)
C35 C34 C33 112.95(13)
N2 C34 C33 100.44(10)
C34 C35 H35A 109.5
C34 C35 H35B 109.5
H35A C35 H35B 109.5
C34 C35 H35C 109.5
H35A C35 H35C 109.5
H35B C35 H35C 109.5
C34 C36 H36A 109.5
C34 C36 H36B 109.5
H36A C36 H36B 109.5
C34 C36 H36C 109.5
H36A C36 H36C 109.5
H36B C36 H36C 109.5
C38 C37 C32 111.45(12)
C38 C37 H37A 109.3
C32 C37 H37A 109.3
C38 C37 H37B 109.3
C32 C37 H37B 109.3
H37A C37 H37B 108.0
C39 C38 C37 111.22(13)
C39 C38 H38A 109.4
C37 C38 H38A 109.4
C39 C38 H38B 109.4
C37 C38 H38B 109.4
H38A C38 H38B 108.0
C38 C39 C40 110.60(13)
C38 C39 H39A 109.5
C40 C39 H39A 109.5
C38 C39 H39B 109.5
C40 C39 H39B 109.5
H39A C39 H39B 108.1
C41 C40 C39 110.45(12)
C41 C40 H40A 109.6
C39 C40 H40A 109.6
C41 C40 H40B 109.6
C39 C40 H40B 109.6
H40A C40 H40B 108.1
C40 C41 C32 111.94(12)
C40 C41 H41A 109.2
C32 C41 H41A 109.2
C40 C41 H41B 109.2
C32 C41 H41B 109.2
H41A C41 H41B 107.9
C47 C42 C43 123.27(13)
C47 C42 N2 117.96(12)
C43 C42 N2 118.70(13)
C44 C43 C42 116.95(15)
C44 C43 C48 119.78(14)
C42 C43 C48 122.95(13)
C45 C44 C43 121.42(15)
C45 C44 H44 119.3
C43 C44 H44 119.3
C44 C45 C46 119.68(14)
C44 C45 H45 120.2
C46 C45 H45 120.2
C45 C46 C47 121.90(16)
C45 C46 H46 119.0
C47 C46 H46 119.0
C46 C47 C42 116.53(15)
C46 C47 C51 119.53(15)
C42 C47 C51 123.61(13)
C43 C48 C50 112.30(14)
C43 C48 C49 109.60(13)
C50 C48 C49 111.36(14)
C43 C48 H48 107.8
C50 C48 H48 107.8
C49 C48 H48 107.8
C48 C49 H49A 109.5
C48 C49 H49B 109.5
H49A C49 H49B 109.5
C48 C49 H49C 109.5
H49A C49 H49C 109.5
H49B C49 H49C 109.5
C48 C50 H50A 109.5
C48 C50 H50B 109.5
H50A C50 H50B 109.5
C48 C50 H50C 109.5
H50A C50 H50C 109.5
H50B C50 H50C 109.5
C47 C51 C52 112.94(14)
C47 C51 C53 108.70(14)
C52 C51 C53 110.45(14)
C47 C51 H51 108.2
C52 C51 H51 108.2
C53 C51 H51 108.2
C51 C52 H52A 109.5
C51 C52 H52B 109.5
H52A C52 H52B 109.5
C51 C52 H52C 109.5
H52A C52 H52C 109.5
H52B C52 H52C 109.5
C51 C53 H53A 109.5
C51 C53 H53B 109.5
H53A C53 H53B 109.5
C51 C53 H53C 109.5
H53A C53 H53C 109.5
H53B C53 H53C 109.5
Cl11 C3S Cl9 110.11(9)
Cl11 C3S Cl10 109.89(9)
Cl9 C3S Cl10 110.61(9)
Cl11 C3S H3S 108.7
Cl9 C3S H3S 108.7
Cl10 C3S H3S 108.7
Cl14 C4S Cl13 110.8(4)
Cl14 C4S Cl12 110.7(4)
Cl13 C4S Cl12 112.3(4)
Cl14 C4S H4S 107.6
Cl13 C4S H4S 107.6
Cl12 C4S H4S 107.6
Cl17 C4T Cl15 111.1(9)
Cl17 C4T Cl16 108.3(8)
Cl15 C4T Cl16 103.3(9)
Cl17 C4T H4T 111.3
Cl15 C4T H4T 111.3
Cl16 C4T H4T 111.3

loop_
_geom_bond_atom_site_label_1
_geom_bond_atom_site_label_2
_geom_bond_distance
N1 C1 1.2783(17)
N1 C12 1.4584(17)
N1 C4 1.5329(17)
C1 C2 1.4842(18)
C1 H1 0.9500
C2 C11 1.5418(19)
C2 C7 1.5462(19)
C2 C3 1.5487(19)
C3 C4 1.5421(19)
C3 H3A 0.9900
C3 H3B 0.9900
C4 C6 1.519(2)
C4 C5 1.522(2)
C5 H5A 0.9800
C5 H5B 0.9800
C5 H5C 0.9800
C6 H6A 0.9800
C6 H6B 0.9800
C6 H6C 0.9800
C7 C8 1.529(2)
C7 H7A 0.9900
C7 H7B 0.9900
C8 C9 1.519(2)
C8 H8A 0.9900
C8 H8B 0.9900
C9 C10 1.522(2)
C9 H9A 0.9900
C9 H9B 0.9900
C10 C11 1.527(2)
C10 H10A 0.9900
C10 H10B 0.9900
C11 H11A 0.9900
C11 H11B 0.9900
C12 C17 1.397(2)
C12 C13 1.3991(19)
C13 C14 1.394(2)
C13 C18 1.514(2)
C14 C15 1.380(2)
C14 H14 0.9500
C15 C16 1.385(2)
C15 H15 0.9500
C16 C17 1.3958(19)
C16 H16 0.9500
C17 C21 1.521(2)
C18 C20 1.531(2)
C18 C19 1.532(2)
C18 H18 1.0000
C19 H19A 0.9800
C19 H19B 0.9800
C19 H19C 0.9800
C20 H20A 0.9800
C20 H20B 0.9800
C20 H20C 0.9800
C21 C22 1.530(2)
C21 C23 1.532(2)
C21 H21 1.0000
C22 H22A 0.9800
C22 H22B 0.9800
C22 H22C 0.9800
C23 H23A 0.9800
C23 H23B 0.9800
C23 H23C 0.9800
C1S Cl4 1.7531(16)
C1S Cl5 1.7574(16)
C1S Cl3 1.7593(16)
C1S H1S 1.0000
C2S Cl8 1.7530(16)
C2S Cl7 1.7549(16)
C2S Cl6 1.7581(16)
C2S H2S 1.0000
N2 C31 1.2770(17)
N2 C42 1.4559(17)
N2 C34 1.5344(18)
C31 C32 1.4801(18)
C31 H31 0.9500
C32 C41 1.5410(19)
C32 C33 1.5455(19)
C32 C37 1.5482(19)
C33 C34 1.5412(19)
C33 H33A 0.9900
C33 H33B 0.9900
C34 C36 1.519(2)
C34 C35 1.520(2)
C35 H35A 0.9800
C35 H35B 0.9800
C35 H35C 0.9800
C36 H36A 0.9800
C36 H36B 0.9800
C36 H36C 0.9800
C37 C38 1.527(2)
C37 H37A 0.9900
C37 H37B 0.9900
C38 C39 1.516(2)
C38 H38A 0.9900
C38 H38B 0.9900
C39 C40 1.524(2)
C39 H39A 0.9900
C39 H39B 0.9900
C40 C41 1.521(2)
C40 H40A 0.9900
C40 H40B 0.9900
C41 H41A 0.9900
C41 H41B 0.9900
C42 C47 1.395(2)
C42 C43 1.400(2)
C43 C44 1.395(2)
C43 C48 1.516(2)
C44 C45 1.379(3)
C44 H44 0.9500
C45 C46 1.381(3)
C45 H45 0.9500
C46 C47 1.395(2)
C46 H46 0.9500
C47 C51 1.519(2)
C48 C50 1.534(2)
C48 C49 1.534(2)
C48 H48 1.0000
C49 H49A 0.9800
C49 H49B 0.9800
C49 H49C 0.9800
C50 H50A 0.9800
C50 H50B 0.9800
C50 H50C 0.9800
C51 C52 1.531(2)
C51 C53 1.535(2)
C51 H51 1.0000
C52 H52A 0.9800
C52 H52B 0.9800
C52 H52C 0.9800
C53 H53A 0.9800
C53 H53B 0.9800
C53 H53C 0.9800
C3S Cl11 1.7571(16)
C3S Cl9 1.7579(17)
C3S Cl10 1.7610(18)
C3S H3S 1.0000
C4S Cl14 1.736(6)
C4S Cl13 1.759(6)
C4S Cl12 1.770(5)
C4S H4S 1.0000
C4T Cl17 1.755(12)
C4T Cl15 1.757(12)
C4T Cl16 1.759(12)
C4T H4T 1.0000

loop_
_geom_hbond_atom_site_label_D
_geom_hbond_atom_site_label_H
_geom_hbond_atom_site_label_A
_geom_hbond_distance_DH
_geom_hbond_distance_HA
_geom_hbond_distance_DA
_geom_hbond_angle_DHA
_geom_hbond_site_symmetry_A
C1 H1 Cl1 0.95 2.49 3.4344(14) 170.2 .
C5 H5B Cl2 0.98 2.71 3.6744(15) 167.3 1_545
C31 H31 Cl2 0.95 2.42 3.3569(14) 169.4 .
C35 H35B Cl1 0.98 2.78 3.7487(16) 170.9 1_455
